data_7236448
loop_
_publ_author_name
'Xu, Wenjun'
'He, Yaowu'
'Murtaza, Imran'
'Zhang, Dongwei'
'Li, Aiyuan'
'Hu, Zhao'
'Zeng, Xingwei'
'Guo, Yitong'
'Zhu, Yanan'
'Liu, Ming'
'Meng, Hong'

_publ_section_title
;
 Phenyl substitution in tetracene: a promising strategy to boost charge
 mobility in thin film transistors
;
_journal_issue 11
_journal_name_full 'Journal of Materials Chemistry C'
_journal_page_first 2852
_journal_paper_doi 10.1039/C6TC04624J
_journal_volume 5
_journal_year 2017
_chemical_formula_moiety 'C24 H16'
_chemical_formula_sum 'C24 H16'
_chemical_formula_weight 304.37
_chemical_name_systematic
; 
 'C24 H16'
;
_space_group_IT_number 4
_space_group_name_Hall 'P 2yb'
_space_group_name_H-M_alt 'P 1 21 1'
_symmetry_cell_setting monoclinic
_symmetry_space_group_name_H-M 'P 1 21 1'
_atom_sites_solution_hydrogens geom
_atom_sites_solution_primary direct
_atom_sites_solution_secondary difmap
_audit_creation_method SHELXL-97
_audit_update_record
;
2016-05-20 deposited with the CCDC.
2017-02-17 downloaded from the CCDC.
;
_cell_angle_alpha 90.00
_cell_angle_beta 95.203(5)
_cell_angle_gamma 90.00
_cell_formula_units_Z 2
_cell_length_a 6.1567(7)
_cell_length_b 7.2515(8)
_cell_length_c 16.757(2)
_cell_measurement_reflns_used 347
_cell_measurement_temperature 293(2)
_cell_measurement_theta_max 27.0402
_cell_measurement_theta_min 2.5090
_cell_volume 745.04(15)
_computing_cell_refinement 'CrystalClear-SM Expert 2.0 r4 (Rigaku, 2009)'
_computing_data_collection 'CrystalClear-SM Expert 2.0 r4 (Rigaku, 2009)'
_computing_data_reduction 'CrystalClear-SM Expert 2.0 r4 (Rigaku, 2009)'
_computing_publication_material 'SHELXL-97 (Sheldrick, 1997)'
_computing_structure_refinement 'SHELXL-97 (Sheldrick, 1997)'
_computing_structure_solution 'SHELXS-97 (Sheldrick, 1990)'
_diffrn_ambient_temperature 293(2)
_diffrn_measured_fraction_theta_full 0.913
_diffrn_measured_fraction_theta_max 0.913
_diffrn_measurement_device_type 'Bruker D8 VENTURE PHOTON'
_diffrn_measurement_method '\f and \w scans'
_diffrn_radiation_monochromator graphite
_diffrn_radiation_source 'fine-focus sealed tube'
_diffrn_radiation_type MoK\a
_diffrn_radiation_wavelength 0.71073
_diffrn_reflns_av_R_equivalents 0.0708
_diffrn_reflns_av_sigmaI/netI 0.0797
_diffrn_reflns_limit_h_max 6
_diffrn_reflns_limit_h_min -6
_diffrn_reflns_limit_k_max 7
_diffrn_reflns_limit_k_min -7
_diffrn_reflns_limit_l_max 16
_diffrn_reflns_limit_l_min -17
_diffrn_reflns_number 4292
_diffrn_reflns_theta_full 23.27
_diffrn_reflns_theta_max 23.27
_diffrn_reflns_theta_min 2.44
_exptl_absorpt_coefficient_mu 0.077
_exptl_absorpt_correction_T_max 1.00
_exptl_absorpt_correction_T_min 0.87
_exptl_crystal_colour purple
_exptl_crystal_density_diffrn 1.357
_exptl_crystal_density_meas ?
_exptl_crystal_density_method 'not measured'
_exptl_crystal_description 'thin plate'
_exptl_crystal_F_000 320
_exptl_crystal_size_max 0.250
_exptl_crystal_size_mid 0.250
_exptl_crystal_size_min 0.002
_refine_diff_density_max 1.096
_refine_diff_density_min -0.699
_refine_diff_density_rms 0.207
_refine_ls_abs_structure_details 'Flack H D (1983), Acta Cryst. A39, 876-881'
_refine_ls_abs_structure_Flack 0(10)
_refine_ls_extinction_method none
_refine_ls_goodness_of_fit_ref 1.041
_refine_ls_hydrogen_treatment mixed
_refine_ls_matrix_type full
_refine_ls_number_parameters 218
_refine_ls_number_reflns 1778
_refine_ls_number_restraints 115
_refine_ls_restrained_S_all 1.033
_refine_ls_R_factor_all 0.2486
_refine_ls_R_factor_gt 0.2288
_refine_ls_shift/su_max 0.310
_refine_ls_shift/su_mean 0.067
_refine_ls_structure_factor_coef Fsqd
_refine_ls_weighting_details 'calc w=1/[\s^2^(Fo^2^)+(0.7500P)^2^+0.0000P] where P=(Fo^2^+2Fc^2^)/3'
_refine_ls_weighting_scheme calc
_refine_ls_wR_factor_gt 0.6281
_refine_ls_wR_factor_ref 0.6542
_reflns_number_gt 1350
_reflns_number_total 1778
_reflns_threshold_expression >2sigma(I)
_cod_data_source_file c6tc04624j2.cif
_cod_data_source_block a
_cod_depositor_comments
;
The following automatic conversions were performed:

data item '_symmetry_cell_setting' value 'Monoclinic' was changed to
'monoclinic' in accordance with the
/home/saulius/struct/COD-crude-data/automatic-downloads/DataCite-retrospective/RSC/depositions/lib/dictionaries/cif_core.dic
dictionary named 'cif_core.dic' version 2.4.2 last updated on
2011-04-26.

data item '_exptl_crystal_density_meas' value 'not measured' was
changed to '?' -- the value is perceived as not measured.

Automatic conversion script
Id: cif_fix_values 6909 2019-04-08 15:41:33Z antanas 
;
_cod_original_cell_volume 745.03(15)
_cod_original_sg_symbol_H-M P2(1)
_cod_database_code 7236448

loop_
_symmetry_equiv_pos_as_xyz
'x, y, z'
'-x, y+1/2, -z'

loop_
_atom_site_label
_atom_site_type_symbol
_atom_site_fract_x
_atom_site_fract_y
_atom_site_fract_z
_atom_site_U_iso_or_equiv
_atom_site_adp_type
_atom_site_occupancy
_atom_site_symmetry_multiplicity
_atom_site_calc_flag
_atom_site_refinement_flags
C1 C -1.489(2) -0.414(2) -1.4796(8) 0.030(4) Uani 1 1 d U
H1A H -1.6176 -0.4490 -1.5094 0.036 Uiso 1 1 calc R
C2 C -1.314(4) -0.395(4) -1.5162(12) 0.070(6) Uani 1 1 d U
H2A H -1.3082 -0.4280 -1.5696 0.084 Uiso 1 1 calc R
C3 C -1.113(2) -0.315(2) -1.4650(9) 0.031(4) Uani 1 1 d U
H3A H -0.9774 -0.3034 -1.4850 0.037 Uiso 1 1 calc R
C4 C -1.146(2) -0.265(2) -1.3915(9) 0.034(4) Uani 1 1 d U
H4A H -1.0293 -0.2134 -1.3600 0.041 Uiso 1 1 calc R
C5 C -1.351(2) -0.283(3) -1.3565(8) 0.035(4) Uani 1 1 d U
C6 C -1.493(2) -0.389(3) -1.4125(8) 0.031(4) Uani 1 1 d U
H6A H -1.6084 -0.4460 -1.3900 0.037 Uiso 1 1 calc R
C7 C -1.378(3) -0.255(3) -1.2766(10) 0.050(5) Uani 1 1 d U
C8 C -1.220(3) -0.287(3) -1.2109(10) 0.042(5) Uani 1 1 d .
H8A H -1.0850 -0.3322 -1.2229 0.050 Uiso 1 1 calc R
C9 C -1.247(3) -0.260(3) -1.1319(11) 0.056(5) Uani 1 1 d U
C10 C -1.465(3) -0.173(3) -1.1111(9) 0.036(4) Uani 1 1 d U
C11 C -1.609(3) -0.145(3) -1.1742(10) 0.047(5) Uani 1 1 d .
H11A H -1.7424 -0.0943 -1.1638 0.057 Uiso 1 1 calc R
C12 C -1.582(3) -0.180(3) -1.2492(11) 0.052(5) Uani 1 1 d U
H12A H -1.6984 -0.1576 -1.2874 0.063 Uiso 1 1 calc R
C13 C -1.092(3) -0.294(3) -1.0705(10) 0.043(5) Uani 1 1 d U
H13A H -0.9597 -0.3443 -1.0824 0.051 Uiso 1 1 calc R
C14 C -1.121(3) -0.256(3) -0.9897(11) 0.047(5) Uani 1 1 d .
C15 C -1.331(2) -0.177(2) -0.9684(10) 0.033(4) Uani 1 1 d .
C16 C -1.481(4) -0.135(3) -1.0333(11) 0.062(6) Uani 1 1 d U
H16A H -1.6069 -0.0734 -1.0214 0.075 Uiso 1 1 calc R
C17 C -0.963(3) -0.288(3) -0.9256(11) 0.049(5) Uani 1 1 d U
H17A H -0.8281 -0.3348 -0.9369 0.059 Uiso 1 1 calc R
C18 C -0.997(3) -0.253(3) -0.8449(11) 0.048(5) Uani 1 1 d U
C19 C -1.199(3) -0.172(3) -0.8268(10) 0.041(4) Uani 1 1 d U
C20 C -1.350(3) -0.140(3) -0.8900(10) 0.052(5) Uani 1 1 d U
H20A H -1.4803 -0.0856 -0.8781 0.062 Uiso 1 1 calc R
C21 C -0.821(2) -0.301(2) -0.7842(9) 0.028(4) Uani 1 1 d U
H21A H -0.6906 -0.3507 -0.7983 0.033 Uiso 1 1 calc R
C22 C -0.852(5) -0.272(5) -0.7106(16) 0.098(9) Uani 1 1 d U
H22A H -0.7424 -0.3008 -0.6706 0.118 Uiso 1 1 calc R
C23 C -1.062(3) -0.192(2) -0.6883(10) 0.038(4) Uani 1 1 d .
H23A H -1.0844 -0.1726 -0.6347 0.045 Uiso 1 1 calc R
C24 C -1.219(4) -0.147(3) -0.7469(10) 0.051(5) Uani 1 1 d U
H24A H -1.3482 -0.0959 -0.7321 0.062 Uiso 1 1 calc R

loop_
_atom_site_aniso_label
_atom_site_aniso_U_11
_atom_site_aniso_U_22
_atom_site_aniso_U_33
_atom_site_aniso_U_23
_atom_site_aniso_U_13
_atom_site_aniso_U_12
C1 0.027(5) 0.026(6) 0.037(5) 0.002(4) 0.006(4) -0.006(4)
C2 0.079(10) 0.063(10) 0.067(9) 0.006(8) -0.001(7) -0.011(9)
C3 0.031(6) 0.021(7) 0.042(7) 0.008(6) 0.012(5) -0.003(6)
C4 0.033(6) 0.013(7) 0.056(8) 0.017(6) 0.003(5) -0.006(6)
C5 0.034(6) 0.039(8) 0.034(7) 0.013(6) 0.017(5) 0.013(6)
C6 0.026(5) 0.026(6) 0.040(5) 0.010(4) 0.007(4) -0.013(4)
C7 0.056(8) 0.041(9) 0.051(8) -0.005(7) -0.006(6) 0.004(7)
C8 0.031(8) 0.032(12) 0.062(11) -0.016(9) 0.009(7) -0.011(8)
C9 0.057(8) 0.050(9) 0.061(9) -0.003(7) 0.005(7) -0.005(8)
C10 0.037(7) 0.025(8) 0.047(8) -0.006(6) 0.014(6) 0.015(6)
C11 0.044(10) 0.049(13) 0.050(11) -0.021(9) 0.011(8) -0.036(9)
C12 0.067(9) 0.031(8) 0.058(9) 0.007(7) 0.000(7) -0.010(7)
C13 0.046(7) 0.032(8) 0.051(8) 0.003(7) 0.002(6) 0.003(7)
C14 0.035(9) 0.047(13) 0.061(11) -0.024(9) 0.015(7) 0.005(9)
C15 0.011(7) 0.010(9) 0.079(12) -0.006(8) 0.015(7) 0.003(7)
C16 0.065(9) 0.052(10) 0.067(9) 0.005(7) -0.004(7) 0.000(8)
C17 0.042(7) 0.045(9) 0.063(8) -0.011(7) 0.017(6) 0.000(7)
C18 0.052(8) 0.035(9) 0.057(8) 0.009(7) 0.001(6) -0.009(7)
C19 0.025(6) 0.045(9) 0.052(8) 0.004(7) 0.005(6) -0.013(6)
C20 0.047(8) 0.050(10) 0.059(9) 0.000(7) 0.002(7) -0.016(7)
C21 0.028(6) 0.012(7) 0.044(7) 0.001(6) 0.008(5) 0.013(6)
C22 0.096(11) 0.099(13) 0.098(11) 0.005(9) 0.001(8) -0.002(9)
C23 0.038(9) 0.013(10) 0.065(11) 0.006(8) 0.018(7) 0.000(8)
C24 0.064(9) 0.035(9) 0.055(8) 0.004(7) 0.002(7) -0.004(7)

loop_
_atom_type_symbol
_atom_type_description
_atom_type_scat_dispersion_real
_atom_type_scat_dispersion_imag
_atom_type_scat_source
C C 0.0033 0.0016 'International Tables Vol C Tables 4.2.6.8 and 6.1.1.4'
H H 0.0000 0.0000 'International Tables Vol C Tables 4.2.6.8 and 6.1.1.4'

loop_
_geom_angle_atom_site_label_1
_geom_angle_atom_site_label_2
_geom_angle_atom_site_label_3
_geom_angle
C6 C1 C2 122.8(16)
C1 C2 C3 115.8(16)
C4 C3 C2 115.9(15)
C3 C4 C5 124.7(14)
C6 C5 C4 106.6(13)
C6 C5 C7 126.1(14)
C4 C5 C7 124.6(15)
C1 C6 C5 131.2(14)
C8 C7 C5 126.4(18)
C8 C7 C12 111.2(16)
C5 C7 C12 122.4(15)
C7 C8 C9 126.4(19)
C13 C9 C8 125(2)
C13 C9 C10 117.7(18)
C8 C9 C10 117.5(17)
C11 C10 C16 129.4(19)
C11 C10 C9 114.3(15)
C16 C10 C9 116.3(17)
C12 C11 C10 126.9(19)
C11 C12 C7 123.7(17)
C9 C13 C14 123.3(19)
C13 C14 C17 124.2(17)
C13 C14 C15 119.8(16)
C17 C14 C15 116.1(16)
C20 C15 C16 126.6(19)
C20 C15 C14 117.8(15)
C16 C15 C14 115.3(17)
C10 C16 C15 127(2)
C18 C17 C14 123.4(17)
C17 C18 C21 117.5(17)
C17 C18 C19 119.0(15)
C21 C18 C19 123.6(16)
C20 C19 C24 128.2(19)
C20 C19 C18 116.8(17)
C24 C19 C18 114.9(15)
C15 C20 C19 127(2)
C22 C21 C18 117.8(19)
C21 C22 C23 121(2)
C24 C23 C22 119.2(19)
C19 C24 C23 123.7(19)

loop_
_geom_bond_atom_site_label_1
_geom_bond_atom_site_label_2
_geom_bond_distance
C1 C6 1.142(17)
C1 C2 1.30(3)
C2 C3 1.55(3)
C3 C4 1.32(2)
C4 C5 1.44(2)
C5 C6 1.45(2)
C5 C7 1.38(2)
C7 C8 1.42(2)
C7 C12 1.48(3)
C8 C9 1.36(2)
C9 C13 1.36(3)
C9 C10 1.55(3)
C10 C11 1.33(2)
C10 C16 1.34(2)
C11 C12 1.31(2)
C13 C14 1.41(2)
C14 C17 1.40(3)
C14 C15 1.48(2)
C15 C20 1.36(2)
C15 C16 1.40(2)
C17 C18 1.41(3)
C18 C21 1.46(2)
C18 C19 1.43(3)
C19 C20 1.37(2)
C19 C24 1.37(2)
C21 C22 1.28(3)
C22 C23 1.50(4)
C23 C24 1.36(2)
